data_4123258
loop_
_publ_author_name
'Zhao, Wei'
'Yan, Patrick K.'
'Radosevich, Alexander T.'

_publ_section_title
;
 A Phosphetane Catalyzes Deoxygenative Condensation of \a-Keto Esters and
 Carboxylic Acids via P(III)/P(V)&#x2550;O Redox Cycling.
;
_journal_issue 2
_journal_name_full 'Journal of the American Chemical Society'
_journal_page_first 616
_journal_page_last 619
_journal_paper_doi 10.1021/ja511889y
_journal_volume 137
_journal_year 2015
_chemical_formula_moiety 'C8 H16 Cl O P'
_chemical_formula_sum 'C8 H16 Cl O P'
_chemical_formula_weight 194.63
_chemical_name_systematic
; 
 ? 
;
_space_group_IT_number 14
_symmetry_cell_setting monoclinic
_symmetry_space_group_name_Hall '-P 2yn'
_symmetry_space_group_name_H-M 'P 1 21/n 1'
_atom_sites_solution_hydrogens geom
_atom_sites_solution_primary direct
_atom_sites_solution_secondary difmap
_audit_creation_method SHELXL-97
_cell_angle_alpha 90.00
_cell_angle_beta 101.058(2)
_cell_angle_gamma 90.00
_cell_formula_units_Z 4
_cell_length_a 7.7635(11)
_cell_length_b 6.8938(9)
_cell_length_c 19.576(3)
_cell_measurement_reflns_used 4175
_cell_measurement_temperature 203(2)
_cell_measurement_theta_max 28.112
_cell_measurement_theta_min 2.680
_cell_volume 1028.3(3)
_computing_cell_refinement 'Bruker SMART'
_computing_data_collection 'Bruker SMART'
_computing_data_reduction 'Bruker SAINT'
_computing_molecular_graphics 'Bruker SHELXTL'
_computing_publication_material 'Bruker SHELXTL'
_computing_structure_refinement 'SHELXL-97 (Sheldrick, 1997)'
_computing_structure_solution 'SHELXS-97 (Sheldrick, 1990)'
_diffrn_ambient_temperature 203(2)
_diffrn_detector_area_resol_mean 8.34
_diffrn_measured_fraction_theta_full 0.992
_diffrn_measured_fraction_theta_max 0.992
_diffrn_measurement_device_type 'CCD area detector'
_diffrn_measurement_method 'phi and omega scans'
_diffrn_radiation_monochromator graphite
_diffrn_radiation_source 'fine-focus sealed tube'
_diffrn_radiation_type MoK\a
_diffrn_radiation_wavelength 0.71073
_diffrn_reflns_av_R_equivalents 0.0217
_diffrn_reflns_av_sigmaI/netI 0.0223
_diffrn_reflns_limit_h_max 10
_diffrn_reflns_limit_h_min -10
_diffrn_reflns_limit_k_max 9
_diffrn_reflns_limit_k_min -8
_diffrn_reflns_limit_l_max 24
_diffrn_reflns_limit_l_min -25
_diffrn_reflns_number 9388
_diffrn_reflns_theta_full 28.29
_diffrn_reflns_theta_max 28.29
_diffrn_reflns_theta_min 2.12
_exptl_absorpt_coefficient_mu 0.476
_exptl_absorpt_correction_T_max 0.9495
_exptl_absorpt_correction_T_min 0.8784
_exptl_absorpt_correction_type multi-scan
_exptl_absorpt_process_details SADABS
_exptl_crystal_colour colorless
_exptl_crystal_density_diffrn 1.257
_exptl_crystal_description block
_exptl_crystal_F_000 416
_exptl_crystal_size_max 0.28
_exptl_crystal_size_mid 0.13
_exptl_crystal_size_min 0.11
_refine_diff_density_max 0.405
_refine_diff_density_min -0.365
_refine_diff_density_rms 0.060
_refine_ls_extinction_method none
_refine_ls_goodness_of_fit_ref 0.913
_refine_ls_hydrogen_treatment noref
_refine_ls_matrix_type full
_refine_ls_number_parameters 106
_refine_ls_number_reflns 2534
_refine_ls_number_restraints 0
_refine_ls_restrained_S_all 0.913
_refine_ls_R_factor_all 0.0393
_refine_ls_R_factor_gt 0.0346
_refine_ls_shift/su_max 0.000
_refine_ls_shift/su_mean 0.000
_refine_ls_structure_factor_coef Fsqd
_refine_ls_weighting_details 'calc w=1/[\s^2^(Fo^2^)+(0.0607P)^2^+0.5523P] where P=(Fo^2^+2Fc^2^)/3'
_refine_ls_weighting_scheme calc
_refine_ls_wR_factor_gt 0.0941
_refine_ls_wR_factor_ref 0.0980
_reflns_number_gt 2271
_reflns_number_total 2534
_reflns_threshold_expression >2sigma(I)
_cod_data_source_file ja511889y_si_003.cif
_cod_data_source_block woz22s
_cod_depositor_comments
;
The following automatic conversions were performed:

'_symmetry_cell_setting' value 'Monoclinic' changed to 'monoclinic'
according to
/home/saulius/struct/COD-crude-data--automatic-downloads/rss-feeds/ACS/lib/dictionaries/cif_core.dic
dictionary named 'cif_core.dic' version 2.4.2 from 2011-04-26.

Automatic conversion script
Id: cif_fix_values 2935 2014-11-11 08:27:57Z andrius 

 Adding full bibliography for 4123257--4123258.cif.
;
_cod_original_cell_volume 1028.3(2)
_cod_original_sg_symbol_H-M P2(1)/n
_cod_database_code 4123258

loop_
_symmetry_equiv_pos_as_xyz
'x, y, z'
'-x+1/2, y+1/2, -z+1/2'
'-x, -y, -z'
'x-1/2, -y-1/2, z-1/2'

loop_
_atom_site_label
_atom_site_type_symbol
_atom_site_fract_x
_atom_site_fract_y
_atom_site_fract_z
_atom_site_U_iso_or_equiv
_atom_site_adp_type
_atom_site_occupancy
_atom_site_symmetry_multiplicity
_atom_site_calc_flag
_atom_site_refinement_flags
C1 C 0.96836(18) 0.5754(2) 0.15989(7) 0.0267(3) Uani 1 1 d .
C2 C 0.88463(18) 0.7841(2) 0.14958(8) 0.0285(3) Uani 1 1 d .
H2 H 0.8190 0.8055 0.1876 0.028(4) Uiso 1 1 calc R
C3 C 0.74557(18) 0.7532(2) 0.08040(7) 0.0259(3) Uani 1 1 d .
C4 C 0.9924(2) 0.5013(3) 0.23448(8) 0.0400(4) Uani 1 1 d .
H4A H 1.0270 0.3659 0.2360 0.060 Uiso 1 1 calc R
H4B H 0.8828 0.5141 0.2509 0.060 Uiso 1 1 calc R
H4C H 1.0827 0.5767 0.2640 0.060 Uiso 1 1 calc R
C5 C 1.1382(2) 0.5479(3) 0.13247(9) 0.0400(4) Uani 1 1 d .
H5A H 1.2322 0.6195 0.1616 0.060 Uiso 1 1 calc R
H5B H 1.1222 0.5956 0.0851 0.060 Uiso 1 1 calc R
H5C H 1.1681 0.4112 0.1334 0.060 Uiso 1 1 calc R
C6 C 1.0107(3) 0.9536(3) 0.15054(12) 0.0542(5) Uani 1 1 d .
H6A H 1.0870 0.9617 0.1959 0.081 Uiso 1 1 calc R
H6B H 0.9444 1.0731 0.1412 0.081 Uiso 1 1 calc R
H6C H 1.0810 0.9341 0.1151 0.081 Uiso 1 1 calc R
C7 C 0.8064(2) 0.8146(3) 0.01367(8) 0.0381(4) Uani 1 1 d .
H7A H 0.7216 0.7712 -0.0264 0.057 Uiso 1 1 calc R
H7B H 0.9197 0.7567 0.0126 0.057 Uiso 1 1 calc R
H7C H 0.8163 0.9548 0.0126 0.057 Uiso 1 1 calc R
C8 C 0.5662(2) 0.8397(2) 0.08210(9) 0.0361(4) Uani 1 1 d .
H8A H 0.5737 0.9801 0.0816 0.054 Uiso 1 1 calc R
H8B H 0.5279 0.7981 0.1241 0.054 Uiso 1 1 calc R
H8C H 0.4825 0.7960 0.0417 0.054 Uiso 1 1 calc R
Cl1 Cl 0.59571(5) 0.40270(7) 0.15012(2) 0.04555(14) Uani 1 1 d .
O1 O 0.79580(16) 0.35311(17) 0.03999(6) 0.0388(3) Uani 1 1 d .
P1 P 0.78055(5) 0.49317(5) 0.095097(19) 0.02506(12) Uani 1 1 d .

loop_
_atom_site_aniso_label
_atom_site_aniso_U_11
_atom_site_aniso_U_22
_atom_site_aniso_U_33
_atom_site_aniso_U_23
_atom_site_aniso_U_13
_atom_site_aniso_U_12
C1 0.0248(6) 0.0288(7) 0.0257(7) -0.0004(5) 0.0025(5) 0.0033(5)
C2 0.0288(7) 0.0268(7) 0.0281(7) -0.0039(5) 0.0004(5) 0.0018(5)
C3 0.0272(6) 0.0234(6) 0.0258(6) -0.0006(5) 0.0020(5) 0.0024(5)
C4 0.0454(9) 0.0452(10) 0.0270(8) 0.0030(6) 0.0005(7) 0.0094(7)
C5 0.0258(7) 0.0519(10) 0.0426(9) -0.0035(8) 0.0072(6) 0.0060(7)
C6 0.0509(11) 0.0344(9) 0.0674(13) -0.0003(9) -0.0135(10) -0.0107(8)
C7 0.0453(9) 0.0371(9) 0.0328(8) 0.0072(6) 0.0096(7) 0.0027(7)
C8 0.0315(7) 0.0360(8) 0.0386(8) -0.0026(7) 0.0014(6) 0.0103(6)
Cl1 0.0363(2) 0.0473(3) 0.0563(3) 0.01039(19) 0.01688(19) -0.00771(17)
O1 0.0459(6) 0.0310(6) 0.0375(6) -0.0099(5) 0.0032(5) 0.0027(5)
P1 0.02503(19) 0.0232(2) 0.0266(2) -0.00074(13) 0.00406(14) 0.00034(13)

loop_
_atom_type_symbol
_atom_type_description
_atom_type_scat_dispersion_real
_atom_type_scat_dispersion_imag
_atom_type_scat_source
C C 0.0033 0.0016 'International Tables Vol C Tables 4.2.6.8 and 6.1.1.4'
H H 0.0000 0.0000 'International Tables Vol C Tables 4.2.6.8 and 6.1.1.4'
Cl Cl 0.1484 0.1585 'International Tables Vol C Tables 4.2.6.8 and 6.1.1.4'
O O 0.0106 0.0060 'International Tables Vol C Tables 4.2.6.8 and 6.1.1.4'
P P 0.1023 0.0942 'International Tables Vol C Tables 4.2.6.8 and 6.1.1.4'

loop_
_geom_angle_atom_site_label_1
_geom_angle_atom_site_label_2
_geom_angle_atom_site_label_3
_geom_angle
C4 C1 C5 109.85(13)
C4 C1 C2 113.60(12)
C5 C1 C2 115.53(13)
C4 C1 P1 119.68(12)
C5 C1 P1 110.17(11)
C2 C1 P1 86.55(8)
C6 C2 C3 116.55(13)
C6 C2 C1 116.81(13)
C3 C2 C1 100.63(10)
C6 C2 H2 107.4
C3 C2 H2 107.4
C1 C2 H2 107.4
C8 C3 C7 110.10(13)
C8 C3 C2 114.04(12)
C7 C3 C2 115.04(12)
C8 C3 P1 119.34(11)
C7 C3 P1 110.16(10)
C2 C3 P1 86.60(8)
C1 C4 H4A 109.5
C1 C4 H4B 109.5
H4A C4 H4B 109.5
C1 C4 H4C 109.5
H4A C4 H4C 109.5
H4B C4 H4C 109.5
C1 C5 H5A 109.5
C1 C5 H5B 109.5
H5A C5 H5B 109.5
C1 C5 H5C 109.5
H5A C5 H5C 109.5
H5B C5 H5C 109.5
C2 C6 H6A 109.5
C2 C6 H6B 109.5
H6A C6 H6B 109.5
C2 C6 H6C 109.5
H6A C6 H6C 109.5
H6B C6 H6C 109.5
C3 C7 H7A 109.5
C3 C7 H7B 109.5
H7A C7 H7B 109.5
C3 C7 H7C 109.5
H7A C7 H7C 109.5
H7B C7 H7C 109.5
C3 C8 H8A 109.5
C3 C8 H8B 109.5
H8A C8 H8B 109.5
C3 C8 H8C 109.5
H8A C8 H8C 109.5
H8B C8 H8C 109.5
O1 P1 C3 124.02(7)
O1 P1 C1 123.15(7)
C3 P1 C1 83.10(6)
O1 P1 Cl1 110.42(6)
C3 P1 Cl1 106.46(5)
C1 P1 Cl1 105.97(5)

loop_
_geom_bond_atom_site_label_1
_geom_bond_atom_site_label_2
_geom_bond_distance
C1 C4 1.525(2)
C1 C5 1.528(2)
C1 C2 1.576(2)
C1 P1 1.8294(14)
C2 C6 1.522(2)
C2 C3 1.5762(19)
C2 H2 0.9900
C3 C8 1.521(2)
C3 C7 1.531(2)
C3 P1 1.8276(15)
C4 H4A 0.9700
C4 H4B 0.9700
C4 H4C 0.9700
C5 H5A 0.9700
C5 H5B 0.9700
C5 H5C 0.9700
C6 H6A 0.9700
C6 H6B 0.9700
C6 H6C 0.9700
C7 H7A 0.9700
C7 H7B 0.9700
C7 H7C 0.9700
C8 H8A 0.9700
C8 H8B 0.9700
C8 H8C 0.9700
Cl1 P1 2.0498(6)
O1 P1 1.4694(11)

loop_
_geom_torsion_atom_site_label_1
_geom_torsion_atom_site_label_2
_geom_torsion_atom_site_label_3
_geom_torsion_atom_site_label_4
_geom_torsion
C4 C1 C2 C6 97.36(18)
C5 C1 C2 C6 -30.91(19)
P1 C1 C2 C6 -141.65(14)
C4 C1 C2 C3 -135.45(13)
C5 C1 C2 C3 96.28(14)
P1 C1 C2 C3 -14.46(10)
C6 C2 C3 C8 -97.44(18)
C1 C2 C3 C8 135.20(13)
C6 C2 C3 C7 31.1(2)
C1 C2 C3 C7 -96.21(14)
C6 C2 C3 P1 141.83(14)
C1 C2 C3 P1 14.47(10)
C8 C3 P1 O1 106.28(13)
C7 C3 P1 O1 -22.50(14)
C2 C3 P1 O1 -137.96(9)
C8 C3 P1 C1 -128.07(12)
C7 C3 P1 C1 103.16(11)
C2 C3 P1 C1 -12.30(9)
C8 C3 P1 Cl1 -23.40(12)
C7 C3 P1 Cl1 -152.17(9)
C2 C3 P1 Cl1 92.37(8)
C4 C1 P1 O1 -105.95(13)
C5 C1 P1 O1 22.78(15)
C2 C1 P1 O1 138.75(9)
C4 C1 P1 C3 127.60(13)
C5 C1 P1 C3 -103.66(12)
C2 C1 P1 C3 12.31(9)
C4 C1 P1 Cl1 22.40(13)
C5 C1 P1 Cl1 151.14(11)
C2 C1 P1 Cl1 -92.89(8)
